data_7129449
loop_
_publ_author_name
'Yu, Bao'
'selkti, mohamed'
'Ardisson, Janick'
'Lannou, Marie-Isabelle'
'Sorin, Geoffroy'

_publ_section_title
;
 Silver oxide(I) promoted Conia-ene/radical cyclization for a
 straightforward access to furan derivatives
;
_journal_name_full 'Chemical Communications'
_journal_paper_doi 10.1039/D1CC06379K
_journal_year 2022
_chemical_formula_sum 'C17 H16 O5'
_chemical_formula_weight 300.30
_space_group_crystal_system triclinic
_space_group_IT_number 2
_space_group_name_Hall '-P 1'
_space_group_name_H-M_alt 'P -1'
_atom_sites_solution_hydrogens geom
_audit_creation_method SHELXL-2018/3
_audit_update_record
;
2021-09-30 deposited with the CCDC.	2021-12-20 downloaded from the CCDC.
;
_cell_angle_alpha 73.3760(10)
_cell_angle_beta 69.5310(10)
_cell_angle_gamma 88.2840(10)
_cell_formula_units_Z 2
_cell_length_a 8.4783(3)
_cell_length_b 9.2024(3)
_cell_length_c 10.0482(3)
_cell_measurement_reflns_used 9991
_cell_measurement_temperature 296(2)
_cell_measurement_theta_max 33.71
_cell_measurement_theta_min 2.26
_cell_volume 701.62(4)
_computing_cell_refinement 'Bruker SAINT'
_computing_data_collection 'Bruker APEX2'
_computing_data_reduction 'Bruker SAINT'
_computing_structure_refinement 'SHELXL-2018/3 (Sheldrick, 2018)'
_diffrn_ambient_temperature 296(2)
_diffrn_measured_fraction_theta_full 0.990
_diffrn_measured_fraction_theta_max 0.942
_diffrn_measurement_device_type 'Bruker APEX-II CCD'
_diffrn_measurement_method '\f and \w scans'
_diffrn_radiation_monochromator graphite
_diffrn_radiation_source 'sealed tube'
_diffrn_radiation_type MoK\a
_diffrn_radiation_wavelength 0.71073
_diffrn_reflns_av_R_equivalents 0.0155
_diffrn_reflns_av_unetI/netI 0.0146
_diffrn_reflns_Laue_measured_fraction_full 0.990
_diffrn_reflns_Laue_measured_fraction_max 0.942
_diffrn_reflns_limit_h_max 13
_diffrn_reflns_limit_h_min -10
_diffrn_reflns_limit_k_max 13
_diffrn_reflns_limit_k_min -14
_diffrn_reflns_limit_l_max 15
_diffrn_reflns_limit_l_min -14
_diffrn_reflns_number 17193
_diffrn_reflns_point_group_measured_fraction_full 0.990
_diffrn_reflns_point_group_measured_fraction_max 0.942
_diffrn_reflns_theta_full 25.000
_diffrn_reflns_theta_max 33.755
_diffrn_reflns_theta_min 2.264
_exptl_absorpt_coefficient_mu 0.102
_exptl_absorpt_correction_T_max 0.9467
_exptl_absorpt_correction_T_min 0.9019
_exptl_absorpt_correction_type multi-scan
_exptl_crystal_colour colourless
_exptl_crystal_density_diffrn 1.421
_exptl_crystal_description plate
_exptl_crystal_F_000 316
_exptl_crystal_size_max 0.380
_exptl_crystal_size_mid 0.270
_exptl_crystal_size_min 0.250
_refine_diff_density_max 0.495
_refine_diff_density_min -0.370
_refine_diff_density_rms 0.050
_refine_ls_extinction_method none
_refine_ls_goodness_of_fit_ref 1.039
_refine_ls_hydrogen_treatment constr
_refine_ls_matrix_type full
_refine_ls_number_parameters 201
_refine_ls_number_reflns 5302
_refine_ls_number_restraints 0
_refine_ls_restrained_S_all 1.039
_refine_ls_R_factor_all 0.0384
_refine_ls_R_factor_gt 0.0345
_refine_ls_shift/su_max 0.001
_refine_ls_shift/su_mean 0.000
_refine_ls_structure_factor_coef Fsqd
_refine_ls_weighting_details 'w=1/[\s^2^(Fo^2^)+(0.0590P)^2^+0.1739P] where P=(Fo^2^+2Fc^2^)/3'
_refine_ls_weighting_scheme calc
_refine_ls_wR_factor_gt 0.0983
_refine_ls_wR_factor_ref 0.1030
_reflns_Friedel_coverage 0.000
_reflns_number_gt 4799
_reflns_number_total 5302
_reflns_threshold_expression 'I > 2\s(I)'
_cod_data_source_file d1cc06379k2.cif
_cod_data_source_block shelx
_cod_database_code 7129449
_shelx_shelxl_version_number 2018/3
_shelx_space_group_comment
;
The symmetry employed for this shelxl refinement is uniquely defined
by the following loop, which should always be used as a source of
symmetry information in preference to the above space-group names.
They are only intended as comments.
;

loop_
_space_group_symop_operation_xyz
'x, y, z'
'-x, -y, -z'

loop_
_atom_site_label
_atom_site_type_symbol
_atom_site_fract_x
_atom_site_fract_y
_atom_site_fract_z
_atom_site_U_iso_or_equiv
_atom_site_adp_type
_atom_site_occupancy
_atom_site_site_symmetry_order
_atom_site_calc_flag
_atom_site_refinement_flags_posn
_atom_site_refinement_flags_adp
_atom_site_refinement_flags_occupancy
_atom_site_disorder_assembly
_atom_site_disorder_group
O1 O 0.22958(7) 0.63854(6) 0.01905(6) 0.01484(10) Uani 1 1 d . . . . .
O5 O 0.74715(6) 0.62403(6) 0.34940(6) 0.01546(10) Uani 1 1 d . . . . .
O4 O 0.78157(7) 0.87346(6) 0.22381(6) 0.01721(11) Uani 1 1 d . . . . .
O3 O 0.45455(7) 0.79530(8) 0.49896(6) 0.02187(12) Uani 1 1 d . . . . .
O2 O 0.23923(7) 0.72453(7) 0.44404(7) 0.02113(12) Uani 1 1 d . . . . .
C8 C 0.38172(8) 0.60158(7) 0.16580(7) 0.01154(11) Uani 1 1 d . . . . .
C7 C 0.28333(8) 0.53001(7) 0.11807(7) 0.01256(11) Uani 1 1 d . . . . .
C13 C 0.52324(8) 0.72839(7) 0.27434(7) 0.01058(10) Uani 1 1 d . . . . .
C11 C 0.49886(8) 0.84888(7) 0.13776(7) 0.01184(11) Uani 1 1 d . . . . .
H11A H 0.442221 0.936745 0.166364 0.014 Uiso 1 1 calc R U . . .
H11B H 0.608353 0.885774 0.055723 0.014 Uiso 1 1 calc R U . . .
C12 C 0.48646(8) 0.56761(7) 0.26221(7) 0.01224(11) Uani 1 1 d . . . . .
H12A H 0.592344 0.523924 0.215370 0.015 Uiso 1 1 calc R U . . .
H12B H 0.423337 0.496351 0.361098 0.015 Uiso 1 1 calc R U . . .
C16 C 0.69798(8) 0.75294(7) 0.27825(7) 0.01158(11) Uani 1 1 d . . . . .
C10 C 0.29585(9) 0.77911(7) 0.00704(8) 0.01414(12) Uani 1 1 d . . . . .
H10 H 0.278467 0.873929 -0.053272 0.017 Uiso 1 1 calc R U . . .
C1 C 0.25565(10) 0.26237(8) 0.26851(8) 0.01776(13) Uani 1 1 d . . . . .
H1 H 0.319035 0.291320 0.319561 0.021 Uiso 1 1 calc R U . . .
C6 C 0.22308(8) 0.37235(7) 0.15386(7) 0.01321(11) Uani 1 1 d . . . . .
C9 C 0.38953(8) 0.76023(7) 0.09490(7) 0.01164(11) Uani 1 1 d . . . . .
C14 C 0.38816(8) 0.74743(7) 0.41485(7) 0.01291(11) Uani 1 1 d . . . . .
C5 C 0.13048(9) 0.32691(8) 0.07930(8) 0.01592(12) Uani 1 1 d . . . . .
H5 H 0.106669 0.400019 0.001750 0.019 Uiso 1 1 calc R U . . .
C17 C 0.91255(9) 0.63473(9) 0.36001(9) 0.01938(14) Uani 1 1 d . . . . .
H17A H 0.996089 0.682306 0.260935 0.029 Uiso 1 1 calc R U . . .
H17B H 0.943565 0.532583 0.400694 0.029 Uiso 1 1 calc R U . . .
H17C H 0.909693 0.696541 0.425568 0.029 Uiso 1 1 calc R U . . .
C3 C 0.10528(9) 0.06668(8) 0.23286(9) 0.02042(14) Uani 1 1 d . . . . .
H3 H 0.065647 -0.036827 0.259424 0.025 Uiso 1 1 calc R U . . .
C4 C 0.07320(9) 0.17480(9) 0.11854(9) 0.01891(13) Uani 1 1 d . . . . .
H4 H 0.011626 0.144712 0.066660 0.023 Uiso 1 1 calc R U . . .
C2 C 0.19594(10) 0.11147(8) 0.30798(9) 0.02106(14) Uani 1 1 d . . . . .
H2 H 0.217208 0.038268 0.386925 0.025 Uiso 1 1 calc R U . . .
C15 C 0.33416(12) 0.81753(12) 0.63392(9) 0.02979(19) Uani 1 1 d . . . . .
H15A H 0.262592 0.898362 0.608292 0.045 Uiso 1 1 calc R U . . .
H15B H 0.394913 0.846471 0.690582 0.045 Uiso 1 1 calc R U . . .
H15C H 0.263575 0.722803 0.694144 0.045 Uiso 1 1 calc R U . . .

loop_
_atom_site_aniso_label
_atom_site_aniso_U_11
_atom_site_aniso_U_22
_atom_site_aniso_U_33
_atom_site_aniso_U_23
_atom_site_aniso_U_13
_atom_site_aniso_U_12
O1 0.0187(2) 0.0129(2) 0.0152(2) -0.00241(16) -0.01009(18) 0.00000(16)
O5 0.0126(2) 0.0137(2) 0.0196(2) -0.00019(17) -0.00880(18) 0.00075(16)
O4 0.0176(2) 0.0137(2) 0.0209(2) -0.00163(18) -0.00995(19) -0.00278(17)
O3 0.0186(2) 0.0357(3) 0.0159(2) -0.0146(2) -0.00644(19) 0.0060(2)
O2 0.0129(2) 0.0254(3) 0.0219(3) -0.0071(2) -0.00215(19) -0.00017(18)
C8 0.0128(2) 0.0103(2) 0.0119(2) -0.00236(19) -0.0055(2) 0.00091(18)
C7 0.0143(3) 0.0117(2) 0.0129(2) -0.00309(19) -0.0066(2) 0.00127(19)
C13 0.0108(2) 0.0102(2) 0.0108(2) -0.00207(18) -0.00461(19) 0.00070(18)
C11 0.0131(2) 0.0101(2) 0.0122(2) -0.00096(19) -0.0061(2) -0.00013(19)
C12 0.0141(3) 0.0095(2) 0.0143(3) -0.00230(19) -0.0075(2) 0.00095(19)
C16 0.0122(2) 0.0123(2) 0.0108(2) -0.00315(19) -0.00501(19) 0.00159(19)
C10 0.0169(3) 0.0122(2) 0.0141(3) -0.0015(2) -0.0083(2) -0.0002(2)
C1 0.0222(3) 0.0127(3) 0.0208(3) -0.0045(2) -0.0108(3) 0.0012(2)
C6 0.0127(2) 0.0123(3) 0.0154(3) -0.0055(2) -0.0047(2) 0.00103(19)
C9 0.0128(2) 0.0104(2) 0.0115(2) -0.00167(19) -0.0053(2) 0.00025(18)
C14 0.0141(3) 0.0113(2) 0.0115(2) -0.00124(19) -0.0041(2) 0.00200(19)
C5 0.0143(3) 0.0170(3) 0.0186(3) -0.0075(2) -0.0066(2) 0.0006(2)
C17 0.0134(3) 0.0204(3) 0.0246(3) -0.0020(2) -0.0109(2) 0.0009(2)
C3 0.0170(3) 0.0144(3) 0.0286(4) -0.0088(3) -0.0044(3) -0.0009(2)
C4 0.0141(3) 0.0189(3) 0.0261(3) -0.0116(3) -0.0058(2) -0.0008(2)
C2 0.0251(3) 0.0125(3) 0.0256(3) -0.0042(2) -0.0101(3) 0.0013(2)
C15 0.0293(4) 0.0462(5) 0.0169(3) -0.0171(3) -0.0064(3) 0.0134(4)

loop_
_atom_type_symbol
_atom_type_description
_atom_type_scat_dispersion_real
_atom_type_scat_dispersion_imag
_atom_type_scat_source
C C 0.0031 0.0016 'International Tables Vol C Tables 4.2.6.8 and 6.1.1.4'
H H 0.0000 0.0000 'International Tables Vol C Tables 4.2.6.8 and 6.1.1.4'
O O 0.0109 0.0061 'International Tables Vol C Tables 4.2.6.8 and 6.1.1.4'

loop_
_geom_angle_atom_site_label_1
_geom_angle_atom_site_label_2
_geom_angle_atom_site_label_3
_geom_angle
_geom_angle_site_symmetry_1
_geom_angle_site_symmetry_3
_geom_angle_publ_flag
C10 O1 C7 107.52(5) . . ?
C16 O5 C17 115.85(5) . . ?
C14 O3 C15 115.61(6) . . ?
C7 C8 C9 107.51(6) . . ?
C7 C8 C12 140.92(6) . . ?
C9 C8 C12 111.52(5) . . ?
C8 C7 O1 108.59(5) . . ?
C8 C7 C6 133.72(6) . . ?
O1 C7 C6 117.64(6) . . ?
C16 C13 C14 109.95(5) . . ?
C16 C13 C12 113.76(5) . . ?
C14 C13 C12 107.84(5) . . ?
C16 C13 C11 110.88(5) . . ?
C14 C13 C11 107.43(5) . . ?
C12 C13 C11 106.73(5) . . ?
C9 C11 C13 102.59(5) . . ?
C8 C12 C13 102.60(5) . . ?
O4 C16 O5 124.41(6) . . ?
O4 C16 C13 124.33(6) . . ?
O5 C16 C13 111.26(5) . . ?
C9 C10 O1 109.19(6) . . ?
C2 C1 C6 120.50(7) . . ?
C5 C6 C1 118.78(6) . . ?
C5 C6 C7 122.09(6) . . ?
C1 C6 C7 119.11(6) . . ?
C10 C9 C8 107.19(6) . . ?
C10 C9 C11 141.25(6) . . ?
C8 C9 C11 111.54(5) . . ?
O2 C14 O3 124.28(6) . . ?
O2 C14 C13 123.44(6) . . ?
O3 C14 C13 112.26(5) . . ?
C4 C5 C6 120.20(7) . . ?
C4 C3 C2 119.37(7) . . ?
C3 C4 C5 120.63(7) . . ?
C1 C2 C3 120.51(7) . . ?

loop_
_geom_bond_atom_site_label_1
_geom_bond_atom_site_label_2
_geom_bond_distance
_geom_bond_site_symmetry_2
_geom_bond_publ_flag
O1 C10 1.3822(8) . ?
O1 C7 1.3844(8) . ?
O5 C16 1.3363(8) . ?
O5 C17 1.4514(9) . ?
O4 C16 1.2084(8) . ?
O3 C14 1.3364(9) . ?
O3 C15 1.4495(10) . ?
O2 C14 1.2027(8) . ?
C8 C7 1.3614(9) . ?
C8 C9 1.4216(9) . ?
C8 C12 1.4955(9) . ?
C7 C6 1.4535(9) . ?
C13 C16 1.5209(9) . ?
C13 C14 1.5278(9) . ?
C13 C12 1.5680(9) . ?
C13 C11 1.5715(9) . ?
C11 C9 1.4953(9) . ?
C10 C9 1.3545(9) . ?
C1 C2 1.3887(10) . ?
C1 C6 1.4022(10) . ?
C6 C5 1.4010(9) . ?
C5 C4 1.3934(10) . ?
C3 C4 1.3900(12) . ?
C3 C2 1.3903(11) . ?
